data_4024989
loop_
_publ_author_name
'Jarugu Narasimha Moorthy'
'Palani Natarajan'
'Paloth Venugopalan'

_publ_contact_author_address
;Departmet of chemistry
Indian Institute of Technology - Kanpur
Kanpur - 208 016
INDIA
;
_publ_contact_author_email moorthy@iitk.ac.in
_publ_contact_author_fax +915122597436
_publ_contact_author_name 'Prof. J. N. Moorthy'
_publ_contact_author_phone +915122597498
_publ_section_title
;
Abundant Lattice Inclusion Phenomenon with Sterically Hindered and
Inherently Shape-Selective Tetraarylpyrenes
;
_journal_name_full 'Journal of Organic Chemistry'
_journal_page_first 8566
_journal_page_last 8577
_journal_paper_doi 10.1021/jo901465f
_journal_volume 74
_journal_year 2009
_chemical_formula_moiety 'C52 H50 O4, 2(C5 H8 O2)'
_chemical_formula_sum 'C62 H66 O8'
_chemical_formula_weight 939.15
_chemical_name_common tetra(2,6-dimethyl-4-methoxyphenyl)pyrene
_chemical_name_systematic
;
 tetra(2,6-dimethyl-4-methoxyphenyl)pyrene
;
_space_group_IT_number 14
_symmetry_cell_setting monoclinic
_symmetry_Int_Tables_number 14
_symmetry_space_group_name_Hall '-P 2ybc'
_symmetry_space_group_name_H-M 'P 1 21/c 1'
_atom_sites_solution_hydrogens geom
_atom_sites_solution_primary direct
_atom_sites_solution_secondary difmap
_audit_creation_method SHELXL-97
_cell_angle_alpha 90.00
_cell_angle_beta 95.414(2)
_cell_angle_gamma 90.00
_cell_formula_units_Z 2
_cell_length_a 12.0718(14)
_cell_length_b 14.7862(16)
_cell_length_c 14.4240(17)
_cell_measurement_reflns_used 2152
_cell_measurement_temperature 100(2)
_cell_measurement_theta_max 24.85
_cell_measurement_theta_min 2.52
_cell_volume 2563.1(5)
_computing_cell_refinement 'Bruker SAINT'
_computing_data_collection 'Bruker APEX'
_computing_data_reduction 'Bruker SAINT'
_computing_molecular_graphics 'SHELXL 5.1, XP (Sheldrick, 1994)'
_computing_publication_material SHELXS-97
_computing_structure_refinement 'SHELXL-97 (Sheldrick, 2008)'
_computing_structure_solution 'SHELXS-97 (Sheldrick, 2008)'
_diffrn_ambient_temperature 100(2)
_diffrn_measured_fraction_theta_full 0.995
_diffrn_measured_fraction_theta_max 0.995
_diffrn_measurement_device_type 'Bruker SMART APEX'
_diffrn_measurement_method 'phi and omega scans'
_diffrn_radiation_monochromator graphite
_diffrn_radiation_source 'fine-focus sealed tube'
_diffrn_radiation_type MoK\a
_diffrn_radiation_wavelength 0.71073
_diffrn_reflns_av_R_equivalents 0.0445
_diffrn_reflns_av_sigmaI/netI 0.0503
_diffrn_reflns_limit_h_max 12
_diffrn_reflns_limit_h_min -14
_diffrn_reflns_limit_k_max 17
_diffrn_reflns_limit_k_min -12
_diffrn_reflns_limit_l_max 17
_diffrn_reflns_limit_l_min -15
_diffrn_reflns_number 13005
_diffrn_reflns_theta_full 24.99
_diffrn_reflns_theta_max 24.99
_diffrn_reflns_theta_min 2.18
_exptl_absorpt_coefficient_mu 0.079
_exptl_absorpt_correction_type none
_exptl_crystal_colour 'color less'
_exptl_crystal_density_diffrn 1.217
_exptl_crystal_density_method 'not measured'
_exptl_crystal_description 'thick needles'
_exptl_crystal_F_000 1004
_exptl_crystal_size_max 0.2
_exptl_crystal_size_mid 0.1
_exptl_crystal_size_min 0.1
_refine_diff_density_max 0.247
_refine_diff_density_min -0.170
_refine_diff_density_rms 0.050
_refine_ls_extinction_method none
_refine_ls_goodness_of_fit_ref 1.032
_refine_ls_hydrogen_treatment constr
_refine_ls_matrix_type full
_refine_ls_number_parameters 324
_refine_ls_number_reflns 4494
_refine_ls_number_restraints 0
_refine_ls_restrained_S_all 1.032
_refine_ls_R_factor_all 0.0781
_refine_ls_R_factor_gt 0.0545
_refine_ls_shift/su_max 0.001
_refine_ls_shift/su_mean 0.000
_refine_ls_structure_factor_coef Fsqd
_refine_ls_weighting_details 'calc w=1/[\s^2^(Fo^2^)+(0.0711P)^2^+0.0000P] where P=(Fo^2^+2Fc^2^)/3'
_refine_ls_weighting_scheme calc
_refine_ls_wR_factor_gt 0.1281
_refine_ls_wR_factor_ref 0.1394
_reflns_number_gt 3191
_reflns_number_total 4494
_reflns_threshold_expression >2sigma(I)
_cod_data_source_file jo901465f_si_001_09.cif
_cod_data_source_block H2.G5
_cod_depositor_comments
;
The following automatic conversions were performed:
'_symmetry_cell_setting' value 'Monoclinic' changed to 'monoclinic'
according to '/home/saulius/struct/CIF-dictionaries/cif_core.dic'
dictionary named 'cif_core.dic' version 2.4.1 from 2010-06-29.

Automatic conversion script
Id: cif_fix_enum 1527 2010-12-29 10:47:43Z saulius 
;
_cod_original_sg_symbol_H-M 'P 21/c'
_cod_database_code 4024989

loop_
_symmetry_equiv_pos_as_xyz
'x, y, z'
'-x, y+1/2, -z+1/2'
'-x, -y, -z'
'x, -y-1/2, z-1/2'

loop_
_atom_site_label
_atom_site_type_symbol
_atom_site_fract_x
_atom_site_fract_y
_atom_site_fract_z
_atom_site_U_iso_or_equiv
_atom_site_adp_type
_atom_site_occupancy
_atom_site_symmetry_multiplicity
_atom_site_calc_flag
_atom_site_refinement_flags
_atom_site_disorder_assembly
_atom_site_disorder_group
O2 O 0.40011(11) 0.12541(9) 0.30637(10) 0.0394(4) Uani 1 1 d . . .
C9 C 0.19930(15) 0.68781(12) 0.18519(13) 0.0248(4) Uani 1 1 d . . .
C18 C 0.25267(15) 0.35457(12) 0.18248(13) 0.0251(4) Uani 1 1 d . . .
C3 C 0.16621(15) 0.59939(12) 0.14058(13) 0.0240(4) Uani 1 1 d . . .
C4 C 0.22142(15) 0.52137(12) 0.17348(13) 0.0255(5) Uani 1 1 d . . .
H4 H 0.2809 0.5271 0.2211 0.031 Uiso 1 1 calc R . .
C5 C 0.19336(15) 0.43561(12) 0.13974(13) 0.0240(4) Uani 1 1 d . . .
C1 C 0.04580(14) 0.50461(12) 0.03504(12) 0.0219(4) Uani 1 1 d . . .
O1 O 0.30115(12) 0.92955(9) 0.31314(10) 0.0408(4) Uani 1 1 d . . .
C22 C 0.26277(16) 0.23677(13) 0.29872(14) 0.0301(5) Uani 1 1 d . . .
H22 H 0.2343 0.2083 0.3505 0.036 Uiso 1 1 calc R . .
C7 C 0.06989(15) 0.33961(12) 0.03184(13) 0.0259(4) Uani 1 1 d . . .
H7 H 0.1090 0.2869 0.0537 0.031 Uiso 1 1 calc R . .
C2 C 0.07739(15) 0.59168(12) 0.07041(12) 0.0231(4) Uani 1 1 d . . .
C6 C 0.10493(15) 0.42600(12) 0.06947(13) 0.0238(4) Uani 1 1 d . . .
C8 C -0.01688(16) 0.33119(12) -0.03355(13) 0.0264(5) Uani 1 1 d . . .
H8 H -0.0383 0.2726 -0.0557 0.032 Uiso 1 1 calc R . .
C23 C 0.21126(16) 0.31363(12) 0.25998(13) 0.0273(5) Uani 1 1 d . . .
C11 C 0.17839(16) 0.79803(12) 0.30614(13) 0.0293(5) Uani 1 1 d . . .
H11 H 0.1420 0.8179 0.3581 0.035 Uiso 1 1 calc R . .
C12 C 0.26357(16) 0.84880(13) 0.27513(14) 0.0300(5) Uani 1 1 d . . .
C13 C 0.31777(17) 0.81912(13) 0.20012(14) 0.0335(5) Uani 1 1 d . . .
H13 H 0.3775 0.8537 0.1803 0.040 Uiso 1 1 calc R . .
C10 C 0.14581(15) 0.71751(12) 0.26119(13) 0.0265(4) Uani 1 1 d . . .
C20 C 0.39835(16) 0.24261(13) 0.18752(13) 0.0298(5) Uani 1 1 d . . .
H20 H 0.4629 0.2185 0.1637 0.036 Uiso 1 1 calc R . .
C14 C 0.28605(16) 0.73965(13) 0.15357(14) 0.0297(5) Uani 1 1 d . . .
C19 C 0.34743(16) 0.31974(13) 0.14637(13) 0.0279(5) Uani 1 1 d . . .
C21 C 0.35579(17) 0.20133(12) 0.26211(14) 0.0298(5) Uani 1 1 d . . .
C24 C 0.11283(16) 0.35318(14) 0.30225(14) 0.0342(5) Uani 1 1 d . . .
H24A H 0.0953 0.3159 0.3551 0.051 Uiso 1 1 calc R . .
H24B H 0.0485 0.3546 0.2554 0.051 Uiso 1 1 calc R . .
H24C H 0.1305 0.4148 0.3238 0.051 Uiso 1 1 calc R . .
C25 C 0.39560(18) 0.36218(15) 0.06468(14) 0.0377(5) Uani 1 1 d . . .
H25A H 0.3616 0.3349 0.0069 0.057 Uiso 1 1 calc R . .
H25B H 0.4762 0.3520 0.0697 0.057 Uiso 1 1 calc R . .
H25C H 0.3805 0.4273 0.0640 0.057 Uiso 1 1 calc R . .
C16 C 0.05152(17) 0.66353(13) 0.29521(14) 0.0328(5) Uani 1 1 d . . .
H16A H 0.0317 0.6889 0.3542 0.049 Uiso 1 1 calc R . .
H16B H 0.0748 0.6004 0.3047 0.049 Uiso 1 1 calc R . .
H16C H -0.0132 0.6662 0.2488 0.049 Uiso 1 1 calc R . .
C17 C 0.23634(19) 0.97019(14) 0.37945(15) 0.0386(5) Uani 1 1 d . . .
H17A H 0.1590 0.9759 0.3526 0.058 Uiso 1 1 calc R . .
H17B H 0.2662 1.0303 0.3960 0.058 Uiso 1 1 calc R . .
H17C H 0.2392 0.9324 0.4354 0.058 Uiso 1 1 calc R . .
C26 C 0.48337(18) 0.07810(14) 0.26112(17) 0.0432(6) Uani 1 1 d . . .
H26A H 0.4538 0.0623 0.1976 0.065 Uiso 1 1 calc R . .
H26B H 0.5043 0.0228 0.2959 0.065 Uiso 1 1 calc R . .
H26C H 0.5490 0.1168 0.2589 0.065 Uiso 1 1 calc R . .
C15 C 0.34293(19) 0.71179(14) 0.06955(15) 0.0408(6) Uani 1 1 d . . .
H15A H 0.2960 0.7281 0.0128 0.061 Uiso 1 1 calc R . .
H15B H 0.3551 0.6463 0.0709 0.061 Uiso 1 1 calc R . .
H15C H 0.4147 0.7429 0.0702 0.061 Uiso 1 1 calc R . .
O3 O 0.66554(13) 1.04159(11) 1.09999(10) 0.0474(4) Uani 1 1 d . . .
H3 H 0.7398 1.0762 1.0649 0.057 Uiso 1 1 d R . .
O4 O 0.82026(14) 1.09105(11) 1.00893(11) 0.0534(5) Uani 1 1 d . . .
C29 C 0.72542(18) 0.95531(15) 0.97880(15) 0.0400(6) Uani 1 1 d . . .
H29A H 0.7172 0.9020 0.9420 0.048 Uiso 1 1 calc R . .
C30 C 0.80672(19) 1.01916(17) 0.96046(16) 0.0438(6) Uani 1 1 d . . .
C28 C 0.65750(18) 0.96857(15) 1.04901(15) 0.0392(6) Uani 1 1 d . . .
C27 C 0.5711(2) 0.90332(17) 1.07177(18) 0.0555(7) Uani 1 1 d . . .
H27A H 0.5863 0.8836 1.1366 0.083 Uiso 1 1 calc R . .
H27B H 0.5719 0.8508 1.0304 0.083 Uiso 1 1 calc R . .
H27C H 0.4979 0.9324 1.0634 0.083 Uiso 1 1 calc R . .
C31 C 0.8815(2) 1.0035(2) 0.88595(18) 0.0625(8) Uani 1 1 d . . .
H31A H 0.9015 1.0616 0.8595 0.094 Uiso 1 1 calc R . .
H31B H 0.8432 0.9659 0.8369 0.094 Uiso 1 1 calc R . .
H31C H 0.9490 0.9725 0.9122 0.094 Uiso 1 1 calc R . .

loop_
_atom_site_aniso_label
_atom_site_aniso_U_11
_atom_site_aniso_U_22
_atom_site_aniso_U_33
_atom_site_aniso_U_23
_atom_site_aniso_U_13
_atom_site_aniso_U_12
O2 0.0380(9) 0.0319(8) 0.0485(9) 0.0121(7) 0.0051(7) 0.0104(7)
C9 0.0265(11) 0.0225(10) 0.0244(10) 0.0000(8) -0.0027(8) 0.0011(8)
C18 0.0263(11) 0.0214(10) 0.0266(10) -0.0021(8) -0.0035(8) -0.0004(8)
C3 0.0270(11) 0.0213(10) 0.0244(10) -0.0020(8) 0.0055(8) -0.0018(8)
C4 0.0232(10) 0.0271(11) 0.0256(10) -0.0005(8) 0.0001(8) -0.0004(8)
C5 0.0258(10) 0.0232(10) 0.0233(10) -0.0006(8) 0.0038(8) 0.0014(8)
C1 0.0241(10) 0.0213(10) 0.0209(10) 0.0005(8) 0.0058(7) -0.0008(8)
O1 0.0478(9) 0.0328(9) 0.0441(9) -0.0188(7) 0.0159(7) -0.0144(7)
C22 0.0303(11) 0.0275(11) 0.0323(11) 0.0062(9) 0.0014(9) -0.0008(9)
C7 0.0307(11) 0.0195(10) 0.0278(11) 0.0003(8) 0.0047(9) 0.0027(8)
C2 0.0246(10) 0.0232(10) 0.0225(10) -0.0021(8) 0.0066(8) -0.0006(8)
C6 0.0262(10) 0.0233(10) 0.0225(10) 0.0008(8) 0.0052(8) -0.0012(8)
C8 0.0326(11) 0.0180(10) 0.0288(11) -0.0012(8) 0.0040(9) -0.0012(8)
C23 0.0267(11) 0.0234(10) 0.0314(11) -0.0012(9) -0.0004(8) -0.0029(8)
C11 0.0328(12) 0.0275(11) 0.0280(11) -0.0057(9) 0.0048(9) 0.0001(9)
C12 0.0327(11) 0.0237(11) 0.0339(11) -0.0073(9) 0.0058(9) -0.0028(9)
C13 0.0345(12) 0.0287(12) 0.0383(12) -0.0046(9) 0.0090(9) -0.0079(9)
C10 0.0277(11) 0.0243(11) 0.0272(11) 0.0021(8) 0.0014(8) 0.0008(8)
C20 0.0278(11) 0.0277(11) 0.0335(11) -0.0032(9) 0.0009(9) 0.0062(9)
C14 0.0323(11) 0.0252(11) 0.0320(12) -0.0021(9) 0.0054(9) -0.0023(9)
C19 0.0296(11) 0.0271(11) 0.0264(11) -0.0022(8) -0.0005(8) -0.0010(9)
C21 0.0329(12) 0.0205(11) 0.0348(12) 0.0033(9) -0.0027(9) 0.0011(9)
C24 0.0366(12) 0.0309(12) 0.0357(12) 0.0045(9) 0.0069(9) 0.0022(9)
C25 0.0425(13) 0.0380(13) 0.0335(12) 0.0072(10) 0.0086(10) 0.0104(10)
C16 0.0375(12) 0.0275(11) 0.0345(12) -0.0043(9) 0.0090(9) -0.0038(9)
C17 0.0532(14) 0.0279(12) 0.0367(13) -0.0100(10) 0.0143(11) -0.0059(10)
C26 0.0378(13) 0.0313(12) 0.0604(16) 0.0067(11) 0.0040(11) 0.0100(10)
C15 0.0480(14) 0.0345(13) 0.0429(13) -0.0107(10) 0.0193(11) -0.0099(10)
O3 0.0496(10) 0.0584(11) 0.0348(9) -0.0033(8) 0.0071(7) 0.0016(8)
O4 0.0525(11) 0.0590(12) 0.0488(10) -0.0047(9) 0.0049(8) -0.0118(8)
C29 0.0405(13) 0.0410(13) 0.0377(13) 0.0001(10) -0.0005(10) 0.0046(11)
C30 0.0370(13) 0.0593(16) 0.0346(13) 0.0036(12) 0.0002(10) 0.0044(12)
C28 0.0350(13) 0.0449(14) 0.0360(13) 0.0084(11) -0.0047(10) 0.0054(10)
C27 0.0464(15) 0.0576(17) 0.0622(17) 0.0225(13) 0.0029(13) 0.0006(12)
C31 0.0498(16) 0.087(2) 0.0523(17) 0.0062(14) 0.0139(13) 0.0074(14)

loop_
_atom_type_symbol
_atom_type_description
_atom_type_scat_dispersion_real
_atom_type_scat_dispersion_imag
_atom_type_scat_source
C C 0.0033 0.0016 'International Tables Vol C Tables 4.2.6.8 and 6.1.1.4'
H H 0.0000 0.0000 'International Tables Vol C Tables 4.2.6.8 and 6.1.1.4'
O O 0.0106 0.0060 'International Tables Vol C Tables 4.2.6.8 and 6.1.1.4'

loop_
_geom_angle_atom_site_label_1
_geom_angle_atom_site_label_2
_geom_angle_atom_site_label_3
_geom_angle
_geom_angle_site_symmetry_1
_geom_angle_site_symmetry_3
_geom_angle_publ_flag
C21 O2 C26 116.53(16) . . ?
C10 C9 C14 119.79(17) . . ?
C10 C9 C3 119.28(17) . . ?
C14 C9 C3 120.90(17) . . ?
C19 C18 C23 120.17(17) . . ?
C19 C18 C5 121.13(17) . . ?
C23 C18 C5 118.70(17) . . ?
C4 C3 C2 119.03(16) . . ?
C4 C3 C9 118.54(16) . . ?
C2 C3 C9 122.33(16) . . ?
C5 C4 C3 122.94(17) . . ?
C5 C4 H4 118.5 . . ?
C3 C4 H4 118.5 . . ?
C4 C5 C6 119.19(17) . . ?
C4 C5 C18 119.66(16) . . ?
C6 C5 C18 121.04(16) . . ?
C2 C1 C6 120.21(16) . . ?
C2 C1 C1 120.1(2) . 3_565 ?
C6 C1 C1 119.7(2) . 3_565 ?
C12 O1 C17 116.95(15) . . ?
C23 C22 C21 120.26(19) . . ?
C23 C22 H22 119.9 . . ?
C21 C22 H22 119.9 . . ?
C8 C7 C6 121.91(17) . . ?
C8 C7 H7 119.0 . . ?
C6 C7 H7 119.0 . . ?
C3 C2 C1 119.40(16) . . ?
C3 C2 C8 122.04(16) . 3_565 ?
C1 C2 C8 118.55(16) . 3_565 ?
C5 C6 C1 119.22(16) . . ?
C5 C6 C7 122.56(16) . . ?
C1 C6 C7 118.21(16) . . ?
C7 C8 C2 121.52(17) . 3_565 ?
C7 C8 H8 119.2 . . ?
C2 C8 H8 119.2 3_565 . ?
C22 C23 C18 119.62(18) . . ?
C22 C23 C24 119.76(17) . . ?
C18 C23 C24 120.62(17) . . ?
C12 C11 C10 119.96(18) . . ?
C12 C11 H11 120.0 . . ?
C10 C11 H11 120.0 . . ?
O1 C12 C11 124.85(18) . . ?
O1 C12 C13 115.10(17) . . ?
C11 C12 C13 120.06(18) . . ?
C12 C13 C14 121.05(18) . . ?
C12 C13 H13 119.5 . . ?
C14 C13 H13 119.5 . . ?
C11 C10 C9 120.21(18) . . ?
C11 C10 C16 119.24(17) . . ?
C9 C10 C16 120.55(17) . . ?
C21 C20 C19 120.70(18) . . ?
C21 C20 H20 119.6 . . ?
C19 C20 H20 119.6 . . ?
C13 C14 C9 118.91(18) . . ?
C13 C14 C15 119.65(18) . . ?
C9 C14 C15 121.42(17) . . ?
C18 C19 C20 118.91(18) . . ?
C18 C19 C25 121.98(17) . . ?
C20 C19 C25 119.11(17) . . ?
O2 C21 C20 124.54(18) . . ?
O2 C21 C22 115.16(18) . . ?
C20 C21 C22 120.30(17) . . ?
C23 C24 H24A 109.5 . . ?
C23 C24 H24B 109.5 . . ?
H24A C24 H24B 109.5 . . ?
C23 C24 H24C 109.5 . . ?
H24A C24 H24C 109.5 . . ?
H24B C24 H24C 109.5 . . ?
C19 C25 H25A 109.5 . . ?
C19 C25 H25B 109.5 . . ?
H25A C25 H25B 109.5 . . ?
C19 C25 H25C 109.5 . . ?
H25A C25 H25C 109.5 . . ?
H25B C25 H25C 109.5 . . ?
C10 C16 H16A 109.5 . . ?
C10 C16 H16B 109.5 . . ?
H16A C16 H16B 109.5 . . ?
C10 C16 H16C 109.5 . . ?
H16A C16 H16C 109.5 . . ?
H16B C16 H16C 109.5 . . ?
O1 C17 H17A 109.5 . . ?
O1 C17 H17B 109.5 . . ?
H17A C17 H17B 109.5 . . ?
O1 C17 H17C 109.5 . . ?
H17A C17 H17C 109.5 . . ?
H17B C17 H17C 109.5 . . ?
O2 C26 H26A 109.5 . . ?
O2 C26 H26B 109.5 . . ?
H26A C26 H26B 109.5 . . ?
O2 C26 H26C 109.5 . . ?
H26A C26 H26C 109.5 . . ?
H26B C26 H26C 109.5 . . ?
C14 C15 H15A 109.5 . . ?
C14 C15 H15B 109.5 . . ?
H15A C15 H15B 109.5 . . ?
C14 C15 H15C 109.5 . . ?
H15A C15 H15C 109.5 . . ?
H15B C15 H15C 109.5 . . ?
C28 O3 H3 97.8 . . ?
C30 O4 H3 97.5 . . ?
C28 C29 C30 121.2(2) . . ?
C28 C29 H29A 119.4 . . ?
C30 C29 H29A 119.4 . . ?
O4 C30 C29 120.9(2) . . ?
O4 C30 C31 118.2(2) . . ?
C29 C30 C31 120.9(2) . . ?
O3 C28 C29 121.0(2) . . ?
O3 C28 C27 115.5(2) . . ?
C29 C28 C27 123.5(2) . . ?
C28 C27 H27A 109.5 . . ?
C28 C27 H27B 109.5 . . ?
H27A C27 H27B 109.5 . . ?
C28 C27 H27C 109.5 . . ?
H27A C27 H27C 109.5 . . ?
H27B C27 H27C 109.5 . . ?
C30 C31 H31A 109.5 . . ?
C30 C31 H31B 109.5 . . ?
H31A C31 H31B 109.5 . . ?
C30 C31 H31C 109.5 . . ?
H31A C31 H31C 109.5 . . ?
H31B C31 H31C 109.5 . . ?

loop_
_geom_bond_atom_site_label_1
_geom_bond_atom_site_label_2
_geom_bond_distance
_geom_bond_site_symmetry_2
_geom_bond_publ_flag
O2 C21 1.375(2) . ?
O2 C26 1.432(3) . ?
C9 C10 1.395(3) . ?
C9 C14 1.408(3) . ?
C9 C3 1.495(2) . ?
C18 C19 1.399(3) . ?
C18 C23 1.404(3) . ?
C18 C5 1.498(3) . ?
C3 C4 1.393(3) . ?
C3 C2 1.408(3) . ?
C4 C5 1.389(3) . ?
C4 H4 0.9500 . ?
C5 C6 1.408(3) . ?
C1 C2 1.424(2) . ?
C1 C6 1.428(3) . ?
C1 C1 1.433(3) 3_565 ?
O1 C12 1.373(2) . ?
O1 C17 1.424(2) . ?
C22 C23 1.387(3) . ?
C22 C21 1.388(3) . ?
C22 H22 0.9500 . ?
C7 C8 1.348(3) . ?
C7 C6 1.436(2) . ?
C7 H7 0.9500 . ?
C2 C8 1.430(2) 3_565 ?
C8 C2 1.430(2) 3_565 ?
C8 H8 0.9500 . ?
C23 C24 1.504(3) . ?
C11 C12 1.381(3) . ?
C11 C10 1.394(3) . ?
C11 H11 0.9500 . ?
C12 C13 1.387(3) . ?
C13 C14 1.389(3) . ?
C13 H13 0.9500 . ?
C10 C16 1.510(3) . ?
C20 C21 1.378(3) . ?
C20 C19 1.401(3) . ?
C20 H20 0.9500 . ?
C14 C15 1.506(3) . ?
C19 C25 1.500(3) . ?
C24 H24A 0.9800 . ?
C24 H24B 0.9800 . ?
C24 H24C 0.9800 . ?
C25 H25A 0.9800 . ?
C25 H25B 0.9800 . ?
C25 H25C 0.9800 . ?
C16 H16A 0.9800 . ?
C16 H16B 0.9800 . ?
C16 H16C 0.9800 . ?
C17 H17A 0.9800 . ?
C17 H17B 0.9800 . ?
C17 H17C 0.9800 . ?
C26 H26A 0.9800 . ?
C26 H26B 0.9800 . ?
C26 H26C 0.9800 . ?
C15 H15A 0.9800 . ?
C15 H15B 0.9800 . ?
C15 H15C 0.9800 . ?
O3 C28 1.305(3) . ?
O3 H3 1.1858 . ?
O4 C30 1.274(3) . ?
O4 H3 1.3388 . ?
C29 C28 1.376(3) . ?
C29 C30 1.405(3) . ?
C29 H29A 0.9500 . ?
C30 C31 1.485(3) . ?
C28 C27 1.480(3) . ?
C27 H27A 0.9800 . ?
C27 H27B 0.9800 . ?
C27 H27C 0.9800 . ?
C31 H31A 0.9800 . ?
C31 H31B 0.9800 . ?
C31 H31C 0.9800 . ?

loop_
_geom_torsion_atom_site_label_1
_geom_torsion_atom_site_label_2
_geom_torsion_atom_site_label_3
_geom_torsion_atom_site_label_4
_geom_torsion
_geom_torsion_site_symmetry_1
_geom_torsion_site_symmetry_2
_geom_torsion_site_symmetry_3
_geom_torsion_site_symmetry_4
_geom_torsion_publ_flag
C10 C9 C3 C4 -90.1(2) . . . . ?
C14 C9 C3 C4 87.7(2) . . . . ?
C10 C9 C3 C2 86.2(2) . . . . ?
C14 C9 C3 C2 -96.0(2) . . . . ?
C2 C3 C4 C5 0.4(3) . . . . ?
C9 C3 C4 C5 176.87(17) . . . . ?
C3 C4 C5 C6 -0.3(3) . . . . ?
C3 C4 C5 C18 -176.62(17) . . . . ?
C19 C18 C5 C4 -92.3(2) . . . . ?
C23 C18 C5 C4 87.8(2) . . . . ?
C19 C18 C5 C6 91.5(2) . . . . ?
C23 C18 C5 C6 -88.4(2) . . . . ?
C4 C3 C2 C1 0.3(3) . . . . ?
C9 C3 C2 C1 -176.06(17) . . . . ?
C4 C3 C2 C8 179.85(17) . . . 3_565 ?
C9 C3 C2 C8 3.5(3) . . . 3_565 ?
C6 C1 C2 C3 -1.0(3) . . . . ?
C1 C1 C2 C3 178.8(2) 3_565 . . . ?
C6 C1 C2 C8 179.40(16) . . . 3_565 ?
C1 C1 C2 C8 -0.9(3) 3_565 . . 3_565 ?
C4 C5 C6 C1 -0.4(3) . . . . ?
C18 C5 C6 C1 175.82(17) . . . . ?
C4 C5 C6 C7 -179.15(17) . . . . ?
C18 C5 C6 C7 -2.9(3) . . . . ?
C2 C1 C6 C5 1.1(3) . . . . ?
C1 C1 C6 C5 -178.7(2) 3_565 . . . ?
C2 C1 C6 C7 179.86(16) . . . . ?
C1 C1 C6 C7 0.1(3) 3_565 . . . ?
C8 C7 C6 C5 178.11(18) . . . . ?
C8 C7 C6 C1 -0.7(3) . . . . ?
C6 C7 C8 C2 1.3(3) . . . 3_565 ?
C21 C22 C23 C18 1.1(3) . . . . ?
C21 C22 C23 C24 -177.97(17) . . . . ?
C19 C18 C23 C22 -2.0(3) . . . . ?
C5 C18 C23 C22 177.90(16) . . . . ?
C19 C18 C23 C24 176.99(17) . . . . ?
C5 C18 C23 C24 -3.1(3) . . . . ?
C17 O1 C12 C11 -10.2(3) . . . . ?
C17 O1 C12 C13 169.65(18) . . . . ?
C10 C11 C12 O1 178.96(18) . . . . ?
C10 C11 C12 C13 -0.9(3) . . . . ?
O1 C12 C13 C14 -178.27(18) . . . . ?
C11 C12 C13 C14 1.6(3) . . . . ?
C12 C11 C10 C9 0.3(3) . . . . ?
C12 C11 C10 C16 -179.17(17) . . . . ?
C14 C9 C10 C11 -0.3(3) . . . . ?
C3 C9 C10 C11 177.47(16) . . . . ?
C14 C9 C10 C16 179.10(17) . . . . ?
C3 C9 C10 C16 -3.1(3) . . . . ?
C12 C13 C14 C9 -1.7(3) . . . . ?
C12 C13 C14 C15 177.01(19) . . . . ?
C10 C9 C14 C13 1.0(3) . . . . ?
C3 C9 C14 C13 -176.76(17) . . . . ?
C10 C9 C14 C15 -177.62(18) . . . . ?
C3 C9 C14 C15 4.6(3) . . . . ?
C23 C18 C19 C20 1.4(3) . . . . ?
C5 C18 C19 C20 -178.55(16) . . . . ?
C23 C18 C19 C25 -179.00(17) . . . . ?
C5 C18 C19 C25 1.1(3) . . . . ?
C21 C20 C19 C18 0.3(3) . . . . ?
C21 C20 C19 C25 -179.39(18) . . . . ?
C26 O2 C21 C20 -11.5(3) . . . . ?
C26 O2 C21 C22 169.45(17) . . . . ?
C19 C20 C21 O2 179.74(17) . . . . ?
C19 C20 C21 C22 -1.2(3) . . . . ?
C23 C22 C21 O2 179.69(16) . . . . ?
C23 C22 C21 C20 0.6(3) . . . . ?
C28 C29 C30 O4 0.5(3) . . . . ?
C28 C29 C30 C31 178.6(2) . . . . ?
C30 C29 C28 O3 0.9(3) . . . . ?
C30 C29 C28 C27 -179.6(2) . . . . ?
